data_7120518
loop_
_publ_author_name
'Handzlik, Gabriela'
'Kozie\/l, Marcin'
'Olejniczak, Anna'
'Sieklucka, Barbara'
'Pinkowicz, Dawid'

_publ_section_title
;
 Cyanide vs azide "magnetic arm wrestling": MnII-NbIV and MnII-MoIV
 magnetic coordination polymers with mixed bridging
;
_journal_name_full 'Chem. Commun.'
_journal_paper_doi 10.1039/C7CC05319C
_journal_year 2017
_chemical_formula_sum 'C8 H12 Mn2 N12 Nb O5'
_chemical_formula_weight 559.09
_chemical_name_systematic Mn2NbN3
_space_group_crystal_system tetragonal
_space_group_IT_number 87
_space_group_name_Hall '-I 4'
_space_group_name_H-M_alt 'I 4/m'
_symmetry_space_group_name_Hall '-I 4'
_symmetry_space_group_name_H-M 'I 4/m'
_atom_sites_solution_hydrogens difmap
_audit_creation_method SHELXL-2014/7
_audit_update_record
;
2017-07-09 deposited with the CCDC.
2017-08-07 downloaded from the CCDC.
;
_cell_angle_alpha 90
_cell_angle_beta 90
_cell_angle_gamma 90
_cell_formula_units_Z 4
_cell_length_a 12.0837(3)
_cell_length_b 12.0837(3)
_cell_length_c 13.3147(3)
_cell_measurement_reflns_used 6965
_cell_measurement_temperature 170(2)
_cell_measurement_theta_max 27.63
_cell_measurement_theta_min 3.372
_cell_volume 1944.16(8)
_computing_structure_refinement 'SHELXL-2014/7 (Sheldrick, 2014)'
_diffrn_ambient_temperature 170(2)
_diffrn_measured_fraction_theta_full 0.996
_diffrn_measured_fraction_theta_max 0.997
_diffrn_measurement_device_type 'PHOTON50 CMOS'
_diffrn_radiation_type MoK\a
_diffrn_radiation_wavelength 0.71073
_diffrn_reflns_av_R_equivalents 0.0240
_diffrn_reflns_av_unetI/netI 0.0134
_diffrn_reflns_Laue_measured_fraction_full 0.996
_diffrn_reflns_Laue_measured_fraction_max 0.997
_diffrn_reflns_limit_h_max 14
_diffrn_reflns_limit_h_min -15
_diffrn_reflns_limit_k_max 14
_diffrn_reflns_limit_k_min -15
_diffrn_reflns_limit_l_max 17
_diffrn_reflns_limit_l_min -17
_diffrn_reflns_number 9460
_diffrn_reflns_point_group_measured_fraction_full 0.996
_diffrn_reflns_point_group_measured_fraction_max 0.997
_diffrn_reflns_theta_full 25.242
_diffrn_reflns_theta_max 27.632
_diffrn_reflns_theta_min 3.372
_exptl_absorpt_coefficient_mu 1.907
_exptl_absorpt_correction_T_max 0.8190
_exptl_absorpt_correction_T_min 0.5580
_exptl_absorpt_correction_type multi-scan
_exptl_absorpt_process_details SADABS
_exptl_crystal_colour red
_exptl_crystal_density_diffrn 1.910
_exptl_crystal_description prism
_exptl_crystal_F_000 1100
_exptl_crystal_preparation ', Magnetic properties'
_exptl_crystal_size_max 0.350
_exptl_crystal_size_mid 0.120
_exptl_crystal_size_min 0.110
_refine_diff_density_max 1.867
_refine_diff_density_min -1.824
_refine_diff_density_rms 0.105
_refine_ls_extinction_method none
_refine_ls_goodness_of_fit_ref 1.130
_refine_ls_hydrogen_treatment refall
_refine_ls_matrix_type full
_refine_ls_number_parameters 94
_refine_ls_number_reflns 1188
_refine_ls_number_restraints 11
_refine_ls_restrained_S_all 1.241
_refine_ls_R_factor_all 0.0363
_refine_ls_R_factor_gt 0.0344
_refine_ls_shift/su_max 0.001
_refine_ls_shift/su_mean 0.000
_refine_ls_structure_factor_coef Fsqd
_refine_ls_weighting_details 'w=1/[\s^2^(Fo^2^)+19.7916P] where P=(Fo^2^+2Fc^2^)/3'
_refine_ls_weighting_scheme calc
_refine_ls_wR_factor_gt 0.0723
_refine_ls_wR_factor_ref 0.0731
_reflns_Friedel_coverage 0.000
_reflns_number_gt 1133
_reflns_number_total 1188
_reflns_threshold_expression 'I > 2\s(I)'
_cod_data_source_file c7cc05319c2.cif
_cod_data_source_block shelx_CCDC1
_cod_original_cell_volume 1944.16(11)
_cod_database_code 7120518
_shelx_shelxl_version_number 2014/7
_shelx_space_group_comment
;
The symmetry employed for this shelxl refinement is uniquely defined
by the following loop, which should always be used as a source of
symmetry information in preference to the above space-group names.
They are only intended as comments.
;
_shelx_estimated_absorpt_t_min 0.555
_shelx_estimated_absorpt_t_max 0.818

loop_
_space_group_symop_operation_xyz
'x, y, z'
'-y, x, z'
'y, -x, z'
'-x, -y, z'
'x+1/2, y+1/2, z+1/2'
'-y+1/2, x+1/2, z+1/2'
'y+1/2, -x+1/2, z+1/2'
'-x+1/2, -y+1/2, z+1/2'
'-x, -y, -z'
'y, -x, -z'
'-y, x, -z'
'x, y, -z'
'-x+1/2, -y+1/2, -z+1/2'
'y+1/2, -x+1/2, -z+1/2'
'-y+1/2, x+1/2, -z+1/2'
'x+1/2, y+1/2, -z+1/2'

loop_
_atom_site_label
_atom_site_type_symbol
_atom_site_fract_x
_atom_site_fract_y
_atom_site_fract_z
_atom_site_U_iso_or_equiv
_atom_site_adp_type
_atom_site_occupancy
_atom_site_site_symmetry_order
_atom_site_calc_flag
_atom_site_refinement_flags_posn
_atom_site_refinement_flags_adp
_atom_site_refinement_flags_occupancy
Nb1 Nb 0.5000 0.5000 0.75123(4) 0.00800(13) Uani 1 4 d S T P
O1 O 0.3409(4) 0.2086(3) 0.5000 0.0355(9) Uani 1 2 d DS T P
Mn1 Mn 0.18617(6) 0.31776(6) 0.5000 0.01892(18) Uani 1 2 d S T P
N2 N 0.1162(3) 0.2100(3) 0.3834(2) 0.0291(7) Uani 1 1 d . . .
N1 N 0.2790(2) 0.4171(2) 0.6130(2) 0.0228(6) Uani 1 1 d . . .
N3 N 0.0462(5) 0.4227(6) 0.5000 0.072(2) Uani 1 2 d S T P
O2 O 0.3868(7) 0.1057(6) 0.2952(4) 0.0399(17) Uani 0.75 1 d D . P
N5 N 0.367(4) 0.107(5) 0.290(3) 0.12(2) Uani 0.25 1 d D . P
C2 C 0.0744(3) 0.1399(3) 0.3395(2) 0.0173(6) Uani 1 1 d . . .
C1 C 0.3522(3) 0.4483(2) 0.6601(2) 0.0156(6) Uani 1 1 d . . .
N4 N 0.0000 0.5000 0.5000 0.0320(15) Uani 1 4 d S T P
H1 H 0.345(12) 0.1293(7) 0.5000 0.27(10) Uiso 1 2 d DS . P
H2 H 0.411(5) 0.244(10) 0.5000 0.19(7) Uiso 1 2 d DS . P
H4 H 0.40(2) 0.16(3) 0.25(2) 1.2(7) Uiso 1 1 d D . .
H3 H 0.360(11) 0.131(14) 0.358(5) 0.30(9) Uiso 1 1 d D . .

loop_
_atom_site_aniso_label
_atom_site_aniso_U_11
_atom_site_aniso_U_22
_atom_site_aniso_U_33
_atom_site_aniso_U_23
_atom_site_aniso_U_13
_atom_site_aniso_U_12
Nb1 0.00824(16) 0.00824(16) 0.0075(2) 0.000 0.000 0.000
O1 0.038(2) 0.024(2) 0.044(2) 0.000 0.000 0.0001(17)
Mn1 0.0243(4) 0.0236(4) 0.0088(3) 0.000 0.000 -0.0164(3)
N2 0.0401(18) 0.0274(16) 0.0197(15) -0.0013(13) -0.0054(13) -0.0156(14)
N1 0.0227(14) 0.0273(15) 0.0184(14) -0.0038(12) -0.0036(11) -0.0068(12)
N3 0.029(3) 0.057(4) 0.130(7) 0.000 0.000 0.003(3)
O2 0.039(4) 0.042(3) 0.038(3) 0.011(3) -0.019(3) -0.004(2)
N5 0.047(19) 0.17(4) 0.14(4) -0.08(3) 0.03(2) -0.04(2)
C2 0.0198(15) 0.0189(15) 0.0133(14) 0.0010(12) -0.0024(12) -0.0033(12)
C1 0.0167(14) 0.0169(14) 0.0133(14) -0.0028(11) 0.0007(12) -0.0017(11)
N4 0.039(4) 0.040(4) 0.017(3) 0.000 0.000 -0.026(4)

loop_
_atom_type_symbol
_atom_type_description
_atom_type_scat_dispersion_real
_atom_type_scat_dispersion_imag
_atom_type_scat_source
C C 0.0033 0.0016 'International Tables Vol C Tables 4.2.6.8 and 6.1.1.4'
H H 0.0000 0.0000 'International Tables Vol C Tables 4.2.6.8 and 6.1.1.4'
N N 0.0061 0.0033 'International Tables Vol C Tables 4.2.6.8 and 6.1.1.4'
Mn Mn 0.3368 0.7283 'International Tables Vol C Tables 4.2.6.8 and 6.1.1.4'
Nb Nb -2.0727 0.6215 'International Tables Vol C Tables 4.2.6.8 and 6.1.1.4'
O O 0.0106 0.0060 'International Tables Vol C Tables 4.2.6.8 and 6.1.1.4'

loop_
_geom_angle_atom_site_label_1
_geom_angle_atom_site_label_2
_geom_angle_atom_site_label_3
_geom_angle
_geom_angle_site_symmetry_1
_geom_angle_site_symmetry_3
C2 Nb1 C2 74.14(8) 5 7
C2 Nb1 C2 116.96(16) 5 8
C2 Nb1 C2 74.14(8) 7 8
C2 Nb1 C2 74.14(8) 5 6
C2 Nb1 C2 116.96(16) 7 6
C2 Nb1 C2 74.14(8) 8 6
C2 Nb1 C1 140.25(11) 5 2_655
C2 Nb1 C1 75.80(11) 7 2_655
C2 Nb1 C1 78.19(11) 8 2_655
C2 Nb1 C1 144.05(11) 6 2_655
C2 Nb1 C1 75.80(11) 5 4_665
C2 Nb1 C1 78.19(11) 7 4_665
C2 Nb1 C1 144.05(11) 8 4_665
C2 Nb1 C1 140.25(11) 6 4_665
C1 Nb1 C1 73.07(8) 2_655 4_665
C2 Nb1 C1 78.19(11) 5 3_565
C2 Nb1 C1 144.05(11) 7 3_565
C2 Nb1 C1 140.25(11) 8 3_565
C2 Nb1 C1 75.80(11) 6 3_565
C1 Nb1 C1 114.68(16) 2_655 3_565
C1 Nb1 C1 73.07(8) 4_665 3_565
C2 Nb1 C1 144.05(11) 5 .
C2 Nb1 C1 140.25(11) 7 .
C2 Nb1 C1 75.80(11) 8 .
C2 Nb1 C1 78.19(11) 6 .
C1 Nb1 C1 73.07(8) 2_655 .
C1 Nb1 C1 114.68(16) 4_665 .
C1 Nb1 C1 73.07(8) 3_565 .
Mn1 O1 H1 128(8) . .
Mn1 O1 H2 118(8) . .
H1 O1 H2 114(4) . .
N3 Mn1 N2 92.73(17) . .
N3 Mn1 N2 92.73(17) . 12_556
N2 Mn1 N2 90.02(16) . 12_556
N3 Mn1 N1 94.59(17) . .
N2 Mn1 N1 172.29(13) . .
N2 Mn1 N1 92.04(11) 12_556 .
N3 Mn1 N1 94.59(17) . 12_556
N2 Mn1 N1 92.04(11) . 12_556
N2 Mn1 N1 172.29(13) 12_556 12_556
N1 Mn1 N1 84.97(15) . 12_556
N3 Mn1 O1 178.3(2) . .
N2 Mn1 O1 88.45(12) . .
N2 Mn1 O1 88.45(12) 12_556 .
N1 Mn1 O1 84.18(11) . .
N1 Mn1 O1 84.18(11) 12_556 .
C2 N2 Mn1 165.6(3) . .
C1 N1 Mn1 159.1(3) . .
N4 N3 Mn1 157.7(5) . .
H4 O2 H3 115(10) . .
H4 N5 H3 114(10) . .
N2 C2 Nb1 177.5(3) . 5_444
N1 C1 Nb1 176.7(3) . .
N3 N4 N3 180.0 . 9_566

loop_
_geom_bond_atom_site_label_1
_geom_bond_atom_site_label_2
_geom_bond_distance
_geom_bond_site_symmetry_2
Nb1 C2 2.247(3) 5
Nb1 C2 2.247(3) 7
Nb1 C2 2.247(3) 8
Nb1 C2 2.247(3) 6
Nb1 C1 2.247(3) 2_655
Nb1 C1 2.247(3) 4_665
Nb1 C1 2.247(3) 3_565
Nb1 C1 2.247(3) .
O1 Mn1 2.288(4) .
O1 H1 0.960(5) .
O1 H2 0.950(5) .
Mn1 N3 2.115(7) .
Mn1 N2 2.195(3) .
Mn1 N2 2.195(3) 12_556
Mn1 N1 2.228(3) .
Mn1 N1 2.228(3) 12_556
N2 C2 1.147(4) .
N1 C1 1.148(4) .
N3 N4 1.088(7) .
O2 H4 0.951(15) .
O2 H3 0.948(15) .
N5 H4 0.949(15) .
N5 H3 0.95(2) .
C2 Nb1 2.247(3) 5_444
N4 N3 1.088(7) 9_566
